data_4071618
loop_
_publ_author_name
'Brayton, Daniel F.'
'Heinekey, D. Michael'

_publ_section_title
;
 Synthesis and Structure of Molybdenum and Tungsten Bisphosphine Carbonyl
 Dimers
;
_journal_issue 15
_journal_name_full Organometallics
_journal_page_first 3901
_journal_paper_doi 10.1021/om800273t
_journal_volume 27
_journal_year 2008
_chemical_formula_moiety 'C30 H48 P2'
_chemical_formula_sum 'C30 H48 P2'
_chemical_formula_weight 470.62
_chemical_name_common DFB_I_105
_chemical_name_systematic DFB_I_105
_space_group_IT_number 14
_symmetry_cell_setting monoclinic
_symmetry_Int_Tables_number 14
_symmetry_space_group_name_Hall '-P 2ybc'
_symmetry_space_group_name_H-M 'P 1 21/c 1'
_atom_sites_solution_hydrogens geom
_atom_sites_solution_primary direct
_atom_sites_solution_secondary difmap
_audit_creation_method SHELXL-97
_cell_angle_alpha 90.00
_cell_angle_beta 97.526(3)
_cell_angle_gamma 90.00
_cell_formula_units_Z 2
_cell_length_a 9.4004(5)
_cell_length_b 13.1537(9)
_cell_length_c 10.8292(8)
_cell_measurement_reflns_used 297
_cell_measurement_temperature 130(2)
_cell_measurement_theta_max 20
_cell_measurement_theta_min 3
_cell_volume 1327.50(15)
_computing_structure_refinement 'SHELXL-97 (Sheldrick, 1997)'
_computing_structure_solution 'SHELXS-97 (Sheldrick, 1990)'
_diffrn_ambient_temperature 130(2)
_diffrn_measured_fraction_theta_full 0.986
_diffrn_measured_fraction_theta_max 0.946
_diffrn_measurement_device_type 'Nonius KappaCCD'
_diffrn_measurement_method '\f and \w scans'
_diffrn_radiation_monochromator graphite
_diffrn_radiation_source 'fine-focus sealed tube'
_diffrn_radiation_type MoK\a
_diffrn_radiation_wavelength 0.71073
_diffrn_reflns_av_R_equivalents 0.0958
_diffrn_reflns_av_sigmaI/netI 0.1662
_diffrn_reflns_limit_h_max 12
_diffrn_reflns_limit_h_min -12
_diffrn_reflns_limit_k_max 17
_diffrn_reflns_limit_k_min -15
_diffrn_reflns_limit_l_max 14
_diffrn_reflns_limit_l_min -14
_diffrn_reflns_number 5536
_diffrn_reflns_theta_full 25.00
_diffrn_reflns_theta_max 28.36
_diffrn_reflns_theta_min 2.19
_exptl_absorpt_coefficient_mu 0.180
_exptl_absorpt_correction_T_max 0.9911
_exptl_absorpt_correction_T_min 0.9652
_exptl_absorpt_correction_type multi-scan
_exptl_absorpt_process_details HKL2000
_exptl_crystal_colour colorless
_exptl_crystal_density_diffrn 1.177
_exptl_crystal_density_method 'not measured'
_exptl_crystal_description cut-block
_exptl_crystal_F_000 516
_exptl_crystal_size_max 0.20
_exptl_crystal_size_mid 0.20
_exptl_crystal_size_min 0.05
_refine_diff_density_max 0.345
_refine_diff_density_min -0.362
_refine_diff_density_rms 0.068
_refine_ls_extinction_method none
_refine_ls_goodness_of_fit_ref 0.934
_refine_ls_hydrogen_treatment constr
_refine_ls_matrix_type full
_refine_ls_number_parameters 145
_refine_ls_number_reflns 3147
_refine_ls_number_restraints 0
_refine_ls_restrained_S_all 0.934
_refine_ls_R_factor_all 0.1496
_refine_ls_R_factor_gt 0.0602
_refine_ls_shift/su_max 0.000
_refine_ls_shift/su_mean 0.000
_refine_ls_structure_factor_coef Fsqd
_refine_ls_weighting_details 'calc w=1/[\s^2^(Fo^2^)+(0.0500P)^2^+0.0000P] where P=(Fo^2^+2Fc^2^)/3'
_refine_ls_weighting_scheme calc
_refine_ls_wR_factor_gt 0.1185
_refine_ls_wR_factor_ref 0.1449
_reflns_number_gt 1563
_reflns_number_total 3147
_reflns_threshold_expression >2sigma(I)
_cod_data_source_file om800273t-file002.cif
_cod_data_source_block shelxl
_cod_depositor_comments
;
The following automatic conversions were performed:

'_symmetry_cell_setting' value 'Monoclinic' changed to 'monoclinic'
according to /home/saulius/struct/CIF-dictionaries/cif_core.dic
dictionary named 'cif_core.dic' version 2.4.1 from 2010-06-29.

Automatic conversion script
Id: cif_fix_values 1715 2011-07-08 13:25:40Z adriana 
;
_cod_original_cell_volume 1327.34(15)
_cod_original_sg_symbol_H-M p_1_21/c_1
_cod_database_code 4071618

loop_
_symmetry_equiv_pos_as_xyz
'x, y, z'
'-x, y+1/2, -z+1/2'
'-x, -y, -z'
'x, -y-1/2, z-1/2'

loop_
_atom_site_label
_atom_site_type_symbol
_atom_site_fract_x
_atom_site_fract_y
_atom_site_fract_z
_atom_site_U_iso_or_equiv
_atom_site_adp_type
_atom_site_occupancy
_atom_site_symmetry_multiplicity
_atom_site_calc_flag
_atom_site_refinement_flags
P1 P 0.76516(7) -0.04347(6) 0.21923(6) 0.0281(2) Uani 1 1 d .
C1 C 0.6111(3) -0.0205(2) 0.0991(2) 0.0270(6) Uani 1 1 d .
C2 C 0.6322(3) -0.0343(2) -0.0242(2) 0.0295(7) Uani 1 1 d .
H2 H 0.7227 -0.0579 -0.0424 0.035 Uiso 1 1 calc R
C3 C 0.4756(3) 0.0144(2) 0.1217(2) 0.0311(7) Uani 1 1 d .
H3 H 0.4574 0.0245 0.2051 0.037 Uiso 1 1 calc R
C4 C 0.8444(3) 0.0868(2) 0.2351(2) 0.0290(7) Uani 1 1 d .
H4 H 0.9222 0.0842 0.3076 0.035 Uiso 1 1 calc R
C5 C 0.9180(3) 0.1110(2) 0.1201(2) 0.0356(7) Uani 1 1 d .
H5A H 0.9894 0.0574 0.1096 0.043 Uiso 1 1 calc R
H5B H 0.8454 0.1106 0.0451 0.043 Uiso 1 1 calc R
C6 C 0.9919(3) 0.2129(2) 0.1309(2) 0.0336(7) Uani 1 1 d .
H6A H 1.0329 0.2272 0.0531 0.040 Uiso 1 1 calc R
H6B H 1.0719 0.2107 0.2001 0.040 Uiso 1 1 calc R
C7 C 0.8887(3) 0.2986(2) 0.1548(3) 0.0411(8) Uani 1 1 d .
H7A H 0.8142 0.3057 0.0817 0.049 Uiso 1 1 calc R
H7B H 0.9422 0.3635 0.1657 0.049 Uiso 1 1 calc R
C8 C 0.8168(3) 0.2773(2) 0.2710(3) 0.0358(7) Uani 1 1 d .
H8A H 0.7446 0.3307 0.2800 0.043 Uiso 1 1 calc R
H8B H 0.8897 0.2794 0.3457 0.043 Uiso 1 1 calc R
C9 C 0.7435(3) 0.1729(2) 0.2622(3) 0.0324(7) Uani 1 1 d .
H9A H 0.7059 0.1585 0.3416 0.039 Uiso 1 1 calc R
H9B H 0.6609 0.1748 0.1953 0.039 Uiso 1 1 calc R
C10 C 0.6832(3) -0.0570(2) 0.3637(2) 0.0263(6) Uani 1 1 d .
H10 H 0.6105 -0.0018 0.3667 0.032 Uiso 1 1 calc R
C11 C 0.7969(3) -0.0476(2) 0.4792(2) 0.0281(6) Uani 1 1 d .
H11A H 0.8743 -0.0976 0.4729 0.034 Uiso 1 1 calc R
H11B H 0.8399 0.0212 0.4812 0.034 Uiso 1 1 calc R
C12 C 0.7338(3) -0.0657(2) 0.5996(2) 0.0262(6) Uani 1 1 d .
H12A H 0.6651 -0.0105 0.6113 0.031 Uiso 1 1 calc R
H12B H 0.8116 -0.0635 0.6706 0.031 Uiso 1 1 calc R
C13 C 0.6570(3) -0.1678(2) 0.5991(3) 0.0348(7) Uani 1 1 d .
H13A H 0.6118 -0.1743 0.6763 0.042 Uiso 1 1 calc R
H13B H 0.7283 -0.2231 0.5986 0.042 Uiso 1 1 calc R
C14 C 0.5419(3) -0.1798(2) 0.4864(2) 0.0306(7) Uani 1 1 d .
H14A H 0.4634 -0.1307 0.4925 0.037 Uiso 1 1 calc R
H14B H 0.5011 -0.2492 0.4857 0.037 Uiso 1 1 calc R
C15 C 0.6065(3) -0.1613(2) 0.3651(2) 0.0310(7) Uani 1 1 d .
H15A H 0.5290 -0.1647 0.2939 0.037 Uiso 1 1 calc R
H15B H 0.6761 -0.2161 0.3543 0.037 Uiso 1 1 calc R

loop_
_atom_site_aniso_label
_atom_site_aniso_U_11
_atom_site_aniso_U_22
_atom_site_aniso_U_33
_atom_site_aniso_U_23
_atom_site_aniso_U_13
_atom_site_aniso_U_12
P1 0.0274(4) 0.0306(5) 0.0259(4) 0.0004(3) 0.0016(3) 0.0001(3)
C1 0.0283(13) 0.0275(17) 0.0252(15) -0.0024(12) 0.0033(11) -0.0021(12)
C2 0.0312(14) 0.0343(18) 0.0227(15) 0.0007(13) 0.0030(11) 0.0003(13)
C3 0.0302(13) 0.0395(19) 0.0236(15) -0.0014(13) 0.0042(11) -0.0018(13)
C4 0.0267(13) 0.0327(17) 0.0267(15) 0.0019(13) -0.0004(11) -0.0031(13)
C5 0.0320(14) 0.047(2) 0.0287(17) 0.0042(14) 0.0073(12) -0.0030(14)
C6 0.0299(14) 0.047(2) 0.0240(15) 0.0041(14) 0.0019(11) -0.0081(14)
C7 0.0384(16) 0.0377(19) 0.0445(19) 0.0082(15) -0.0049(13) -0.0097(14)
C8 0.0346(15) 0.0331(19) 0.0391(18) -0.0039(14) 0.0031(13) -0.0038(14)
C9 0.0299(14) 0.0330(18) 0.0340(17) 0.0031(13) 0.0026(12) 0.0016(13)
C10 0.0281(13) 0.0258(17) 0.0240(14) 0.0000(12) -0.0006(11) 0.0029(12)
C11 0.0272(13) 0.0283(17) 0.0281(15) -0.0003(13) 0.0013(11) -0.0015(12)
C12 0.0304(13) 0.0258(17) 0.0211(14) 0.0039(11) -0.0014(11) 0.0009(11)
C13 0.0385(15) 0.0348(19) 0.0306(16) 0.0035(14) 0.0031(13) 0.0013(14)
C14 0.0364(15) 0.0242(17) 0.0312(16) 0.0023(13) 0.0039(12) -0.0015(12)
C15 0.0304(14) 0.0307(18) 0.0309(16) -0.0016(13) -0.0002(12) -0.0019(13)

loop_
_atom_type_symbol
_atom_type_description
_atom_type_scat_dispersion_real
_atom_type_scat_dispersion_imag
_atom_type_scat_source
C C 0.0033 0.0016 'International Tables Vol C Tables 4.2.6.8 and 6.1.1.4'
H H 0.0000 0.0000 'International Tables Vol C Tables 4.2.6.8 and 6.1.1.4'
P P 0.1023 0.0942 'International Tables Vol C Tables 4.2.6.8 and 6.1.1.4'

loop_
_geom_angle_atom_site_label_1
_geom_angle_atom_site_label_2
_geom_angle_atom_site_label_3
_geom_angle
_geom_angle_site_symmetry_1
_geom_angle_site_symmetry_3
C1 P1 C10 103.77(11) . .
C1 P1 C4 100.50(12) . .
C10 P1 C4 102.50(12) . .
C2 C1 C3 117.2(2) . .
C2 C1 P1 117.37(18) . .
C3 C1 P1 125.33(19) . .
C1 C2 C3 121.6(2) . 3_655
C1 C2 H2 119.2 . .
C3 C2 H2 119.2 3_655 .
C2 C3 C1 121.1(2) 3_655 .
C2 C3 H3 119.4 3_655 .
C1 C3 H3 119.4 . .
C9 C4 C5 111.0(2) . .
C9 C4 P1 116.55(17) . .
C5 C4 P1 109.40(19) . .
C9 C4 H4 106.4 . .
C5 C4 H4 106.4 . .
P1 C4 H4 106.4 . .
C6 C5 C4 111.9(2) . .
C6 C5 H5A 109.2 . .
C4 C5 H5A 109.2 . .
C6 C5 H5B 109.2 . .
C4 C5 H5B 109.2 . .
H5A C5 H5B 107.9 . .
C5 C6 C7 111.9(2) . .
C5 C6 H6A 109.2 . .
C7 C6 H6A 109.2 . .
C5 C6 H6B 109.2 . .
C7 C6 H6B 109.2 . .
H6A C6 H6B 107.9 . .
C6 C7 C8 111.2(2) . .
C6 C7 H7A 109.4 . .
C8 C7 H7A 109.4 . .
C6 C7 H7B 109.4 . .
C8 C7 H7B 109.4 . .
H7A C7 H7B 108.0 . .
C7 C8 C9 110.9(2) . .
C7 C8 H8A 109.5 . .
C9 C8 H8A 109.5 . .
C7 C8 H8B 109.5 . .
C9 C8 H8B 109.5 . .
H8A C8 H8B 108.1 . .
C4 C9 C8 113.0(2) . .
C4 C9 H9A 109.0 . .
C8 C9 H9A 109.0 . .
C4 C9 H9B 109.0 . .
C8 C9 H9B 109.0 . .
H9A C9 H9B 107.8 . .
C11 C10 C15 109.7(2) . .
C11 C10 P1 111.05(17) . .
C15 C10 P1 109.91(17) . .
C11 C10 H10 108.7 . .
C15 C10 H10 108.7 . .
P1 C10 H10 108.7 . .
C12 C11 C10 112.1(2) . .
C12 C11 H11A 109.2 . .
C10 C11 H11A 109.2 . .
C12 C11 H11B 109.2 . .
C10 C11 H11B 109.2 . .
H11A C11 H11B 107.9 . .
C11 C12 C13 111.9(2) . .
C11 C12 H12A 109.2 . .
C13 C12 H12A 109.2 . .
C11 C12 H12B 109.2 . .
C13 C12 H12B 109.2 . .
H12A C12 H12B 107.9 . .
C12 C13 C14 112.3(2) . .
C12 C13 H13A 109.1 . .
C14 C13 H13A 109.1 . .
C12 C13 H13B 109.1 . .
C14 C13 H13B 109.1 . .
H13A C13 H13B 107.9 . .
C13 C14 C15 110.4(2) . .
C13 C14 H14A 109.6 . .
C15 C14 H14A 109.6 . .
C13 C14 H14B 109.6 . .
C15 C14 H14B 109.6 . .
H14A C14 H14B 108.1 . .
C14 C15 C10 112.6(2) . .
C14 C15 H15A 109.1 . .
C10 C15 H15A 109.1 . .
C14 C15 H15B 109.1 . .
C10 C15 H15B 109.1 . .
H15A C15 H15B 107.8 . .

loop_
_geom_bond_atom_site_label_1
_geom_bond_atom_site_label_2
_geom_bond_distance
_geom_bond_site_symmetry_2
P1 C1 1.840(3) .
P1 C10 1.841(2) .
P1 C4 1.867(3) .
C1 C2 1.388(3) .
C1 C3 1.405(4) .
C2 C3 1.390(3) 3_655
C2 H2 0.9500 .
C3 C2 1.389(3) 3_655
C3 H3 0.9500 .
C4 C9 1.530(4) .
C4 C5 1.535(3) .
C4 H4 1.0000 .
C5 C6 1.507(4) .
C5 H5A 0.9900 .
C5 H5B 0.9900 .
C6 C7 1.530(4) .
C6 H6A 0.9900 .
C6 H6B 0.9900 .
C7 C8 1.531(4) .
C7 H7A 0.9900 .
C7 H7B 0.9900 .
C8 C9 1.534(4) .
C8 H8A 0.9900 .
C8 H8B 0.9900 .
C9 H9A 0.9900 .
C9 H9B 0.9900 .
C10 C11 1.540(3) .
C10 C15 1.552(4) .
C10 H10 1.0000 .
C11 C12 1.520(3) .
C11 H11A 0.9900 .
C11 H11B 0.9900 .
C12 C13 1.524(4) .
C12 H12A 0.9900 .
C12 H12B 0.9900 .
C13 C14 1.529(4) .
C13 H13A 0.9900 .
C13 H13B 0.9900 .
C14 C15 1.537(3) .
C14 H14A 0.9900 .
C14 H14B 0.9900 .
C15 H15A 0.9900 .
C15 H15B 0.9900 .

loop_
_geom_torsion_atom_site_label_1
_geom_torsion_atom_site_label_2
_geom_torsion_atom_site_label_3
_geom_torsion_atom_site_label_4
_geom_torsion
_geom_torsion_site_symmetry_4
C10 P1 C1 C2 -163.0(2) .
C4 P1 C1 C2 91.2(2) .
C10 P1 C1 C3 20.2(3) .
C4 P1 C1 C3 -85.6(3) .
C3 C1 C2 C3 0.1(5) 3_655
P1 C1 C2 C3 -177.0(2) 3_655
C2 C1 C3 C2 -0.1(5) 3_655
P1 C1 C3 C2 176.8(2) 3_655
C1 P1 C4 C9 53.9(2) .
C10 P1 C4 C9 -52.9(2) .
C1 P1 C4 C5 -72.97(19) .
C10 P1 C4 C5 -179.77(18) .
C9 C4 C5 C6 53.5(3) .
P1 C4 C5 C6 -176.57(18) .
C4 C5 C6 C7 -55.7(3) .
C5 C6 C7 C8 56.1(3) .
C6 C7 C8 C9 -54.2(3) .
C5 C4 C9 C8 -52.7(3) .
P1 C4 C9 C8 -178.79(18) .
C7 C8 C9 C4 53.5(3) .
C1 P1 C10 C11 -164.52(18) .
C4 P1 C10 C11 -60.2(2) .
C1 P1 C10 C15 73.93(19) .
C4 P1 C10 C15 178.20(17) .
C15 C10 C11 C12 -54.4(3) .
P1 C10 C11 C12 -176.09(18) .
C10 C11 C12 C13 55.1(3) .
C11 C12 C13 C14 -54.8(3) .
C12 C13 C14 C15 54.1(3) .
C13 C14 C15 C10 -54.8(3) .
C11 C10 C15 C14 54.8(3) .
P1 C10 C15 C14 177.14(18) .
